data_7015869
loop_
_publ_author_name
'Lang, Thomas'
'Graf, Ernest'
'Kyritsakas, Nathalie'
'Hosseini, Mir Wais'

_publ_section_title
;
 An oscillating molecular turnstile.
;
_journal_issue 19
_journal_name_full 'Dalton transactions (Cambridge, England : 2003)'
_journal_page_first 5244
_journal_page_last 5248
_journal_paper_doi 10.1039/c1dt10184f
_journal_volume 40
_journal_year 2011
_chemical_formula_moiety '2(C75 H63 N9 O10 Sn), C2 H3 N'
_chemical_formula_sum 'C152 H129 N19 O20 Sn2'
_chemical_formula_weight 2779.12
_chemical_name_systematic
;

?

;
_space_group_IT_number 7
_symmetry_cell_setting monoclinic
_symmetry_space_group_name_Hall 'P -2yc'
_symmetry_space_group_name_H-M 'P 1 c 1'
_atom_sites_solution_hydrogens geom
_atom_sites_solution_primary direct
_atom_sites_solution_secondary difmap
_audit_creation_method SHELXL-97
_cell_angle_alpha 90.00
_cell_angle_beta 103.4480(10)
_cell_angle_gamma 90.00
_cell_formula_units_Z 1
_cell_length_a 13.9419(3)
_cell_length_b 10.2272(2)
_cell_length_c 24.4742(5)
_cell_measurement_reflns_used 9926
_cell_measurement_temperature 173(2)
_cell_measurement_theta_max 0.00
_cell_measurement_theta_min 0.00
_cell_volume 3394.01(12)
_computing_cell_refinement 'Bruker SMART'
_computing_data_collection 'Bruker SMART'
_computing_data_reduction 'Bruker SAINT'
_computing_molecular_graphics 'Bruker SHELXTL'
_computing_publication_material 'Bruker SHELXTL'
_computing_structure_refinement 'SHELXL-97 (Sheldrick, 1997)'
_computing_structure_solution 'SHELXS-97 (Sheldrick, 1990)'
_diffrn_ambient_temperature 173(2)
_diffrn_measured_fraction_theta_full 0.998
_diffrn_measured_fraction_theta_max 0.998
_diffrn_measurement_device_type 'CCD area detector'
_diffrn_measurement_method 'phi and omega scans'
_diffrn_radiation_monochromator graphite
_diffrn_radiation_source 'fine-focus sealed tube'
_diffrn_radiation_type MoK\a
_diffrn_radiation_wavelength 0.71073
_diffrn_reflns_av_R_equivalents 0.0482
_diffrn_reflns_av_sigmaI/netI 0.0594
_diffrn_reflns_limit_h_max 17
_diffrn_reflns_limit_h_min -18
_diffrn_reflns_limit_k_max 13
_diffrn_reflns_limit_k_min -13
_diffrn_reflns_limit_l_max 31
_diffrn_reflns_limit_l_min -31
_diffrn_reflns_number 60652
_diffrn_reflns_theta_full 27.59
_diffrn_reflns_theta_max 27.59
_diffrn_reflns_theta_min 1.50
_exptl_absorpt_coefficient_mu 0.444
_exptl_absorpt_correction_T_max 0.9738
_exptl_absorpt_correction_T_min 0.9486
_exptl_absorpt_correction_type multi-scan
_exptl_absorpt_process_details none
_exptl_crystal_colour purple
_exptl_crystal_density_diffrn 1.360
_exptl_crystal_density_meas ?
_exptl_crystal_density_method 'not measured'
_exptl_crystal_description prism
_exptl_crystal_F_000 1434
_exptl_crystal_size_max 0.12
_exptl_crystal_size_mid 0.10
_exptl_crystal_size_min 0.06
_refine_diff_density_max 0.828
_refine_diff_density_min -0.653
_refine_diff_density_rms 0.134
_refine_ls_abs_structure_details 'Flack H D (1983), Acta Cryst. A39, 876-881'
_refine_ls_abs_structure_Flack 0.01(2)
_refine_ls_extinction_method none
_refine_ls_goodness_of_fit_ref 1.010
_refine_ls_hydrogen_treatment constr
_refine_ls_matrix_type full
_refine_ls_number_parameters 823
_refine_ls_number_reflns 15078
_refine_ls_number_restraints 34
_refine_ls_restrained_S_all 1.022
_refine_ls_R_factor_all 0.0695
_refine_ls_R_factor_gt 0.0526
_refine_ls_shift/su_max 0.000
_refine_ls_shift/su_mean 0.000
_refine_ls_structure_factor_coef Fsqd
_refine_ls_weighting_details 'calc w=1/[\s^2^(Fo^2^)+(0.0868P)^2^+1.6268P] where P=(Fo^2^+2Fc^2^)/3'
_refine_ls_weighting_scheme calc
_refine_ls_wR_factor_gt 0.1248
_refine_ls_wR_factor_ref 0.1379
_reflns_number_gt 12704
_reflns_number_total 15078
_reflns_threshold_expression >2sigma(I)
_cod_data_source_file c1dt10184f.txt
_cod_data_source_block e1607b
_cod_depositor_comments
;
The following automatic conversions were performed:
'_symmetry_cell_setting' value 'Monoclinic' changed to 'monoclinic'
according to '/home/saulius/struct/CIF-dictionaries/cif_core.dic'
dictionary named 'cif_core.dic' version 2.4.1 from 2010-06-29.

Automatic conversion script
Id: cif_fix_enum 1555 2011-01-17 13:19:09Z saulius 

The following automatic conversions were performed:

'_exptl_crystal_density_meas' value 'none' was changed to '?' - the
value is perceived as not measured.

Automatic conversion script
Id: cif_fix_values 3008 2015-01-20 13:52:24Z robertas 
;
_cod_original_sg_symbol_H-M Pc
_cod_database_code 7015869

loop_
_symmetry_equiv_pos_as_xyz
'x, y, z'
'x, -y, z+1/2'

loop_
_atom_site_label
_atom_site_type_symbol
_atom_site_fract_x
_atom_site_fract_y
_atom_site_fract_z
_atom_site_U_iso_or_equiv
_atom_site_adp_type
_atom_site_occupancy
_atom_site_symmetry_multiplicity
_atom_site_calc_flag
_atom_site_refinement_flags
_atom_site_disorder_assembly
_atom_site_disorder_group
Sn1 Sn 0.815076(19) 0.22201(3) 0.006596(15) 0.02274(8) Uani 1 1 d . A 1
N1 N 0.8362(3) 0.1260(4) -0.06565(15) 0.0256(8) Uani 1 1 d . A 1
C1 C 0.7771(3) 0.1341(5) -0.11831(18) 0.0248(10) Uani 1 1 d . A 1
C2 C 0.8147(3) 0.0489(5) -0.1546(2) 0.0293(11) Uani 1 1 d . A 1
H2 H 0.7872 0.0350 -0.1935 0.035 Uiso 1 1 calc R A 1
C3 C 0.8970(3) -0.0084(5) -0.1233(2) 0.0290(10) Uani 1 1 d . A 1
H3 H 0.9386 -0.0686 -0.1364 0.035 Uiso 1 1 calc R A 1
C4 C 0.9100(3) 0.0388(5) -0.06633(18) 0.0257(10) Uani 1 1 d . A 1
C5 C 0.9854(3) 0.0019(5) -0.02001(19) 0.0252(10) Uani 1 1 d . A 1
C6 C 0.9992(4) 0.0459(5) 0.03562(19) 0.0268(10) Uani 1 1 d . A 1
C7 C 1.0808(4) 0.0107(5) 0.0814(2) 0.0303(11) Uani 1 1 d . A 1
H7 H 1.1328 -0.0481 0.0796 0.036 Uiso 1 1 calc R A 1
C8 C 1.0695(4) 0.0773(5) 0.1274(2) 0.0302(11) Uani 1 1 d . A 1
H8 H 1.1123 0.0734 0.1637 0.036 Uiso 1 1 calc R A 1
C9 C 0.9811(3) 0.1550(5) 0.11142(18) 0.0262(10) Uani 1 1 d . A 1
N2 N 0.9405(3) 0.1312(4) 0.05545(15) 0.0255(9) Uani 1 1 d . A 1
C10 C 0.9436(5) 0.2407(6) 0.1464(3) 0.0257(14) Uani 1 1 d . A 1
C11 C 0.8579(4) 0.3159(5) 0.13091(19) 0.0274(10) Uani 1 1 d . A 1
C12 C 0.8216(4) 0.4049(5) 0.16635(19) 0.0312(11) Uani 1 1 d . A 1
H12 H 0.8512 0.4238 0.2046 0.037 Uiso 1 1 calc R A 1
C13 C 0.7365(4) 0.4575(5) 0.1351(2) 0.0320(11) Uani 1 1 d . A 1
H13 H 0.6960 0.5195 0.1479 0.038 Uiso 1 1 calc R A 1
C14 C 0.7187(3) 0.4037(5) 0.07986(19) 0.0267(10) Uani 1 1 d . A 1
N3 N 0.7932(3) 0.3170(4) 0.07849(16) 0.0255(8) Uani 1 1 d . A 1
C15 C 0.6406(3) 0.4369(5) 0.03451(19) 0.0264(10) Uani 1 1 d . A 1
C16 C 0.6277(4) 0.3940(5) -0.0215(2) 0.0258(11) Uani 1 1 d . A 1
C17 C 0.5448(3) 0.4271(5) -0.06751(19) 0.0269(10) Uani 1 1 d . A 1
H17 H 0.4903 0.4812 -0.0656 0.032 Uiso 1 1 calc R A 1
C18 C 0.5604(3) 0.3657(5) -0.11349(19) 0.0291(11) Uani 1 1 d . A 1
H18 H 0.5184 0.3694 -0.1501 0.035 Uiso 1 1 calc R A 1
C19 C 0.6514(3) 0.2938(4) -0.09792(19) 0.0244(10) Uani 1 1 d . A 1
N4 N 0.6904(3) 0.3143(4) -0.04174(15) 0.0258(9) Uani 1 1 d . A 1
C20 C 0.6914(6) 0.2122(5) -0.1327(3) 0.0247(15) Uani 1 1 d . A 1
C21 C 1.0598(4) -0.0944(5) -0.03181(19) 0.0289(11) Uani 1 1 d . A 1
C22 C 1.1435(4) -0.0507(5) -0.0466(2) 0.0351(12) Uani 1 1 d . A 1
H22 H 1.1541 0.0405 -0.0494 0.042 Uiso 1 1 calc R A 1
C23 C 1.2119(4) -0.1371(6) -0.0573(2) 0.0437(15) Uani 1 1 d . A 1
H23 H 1.2699 -0.1062 -0.0671 0.052 Uiso 1 1 calc R A 1
C24 C 1.1953(5) -0.2714(5) -0.0538(3) 0.0367(18) Uani 1 1 d . A 1
C25 C 1.1117(5) -0.3167(7) -0.0391(3) 0.0479(15) Uani 1 1 d . A 1
H25 H 1.1007 -0.4079 -0.0367 0.057 Uiso 1 1 calc R A 1
C26 C 1.0435(4) -0.2275(6) -0.0280(3) 0.0440(14) Uani 1 1 d . A 1
H26 H 0.9856 -0.2578 -0.0178 0.053 Uiso 1 1 calc R A 1
C27 C 1.2651(5) -0.3625(7) -0.0676(3) 0.0530(17) Uani 1 1 d . A 1
N5 N 1.3200(5) -0.4347(7) -0.0788(3) 0.078(2) Uani 1 1 d . A 1
C28 C 1.0035(5) 0.2557(6) 0.2051(3) 0.0296(12) Uani 1 1 d . A 1
C29 C 1.0144(4) 0.1541(6) 0.2430(2) 0.0358(12) Uani 1 1 d . A 1
H29 H 0.9817 0.0732 0.2328 0.043 Uiso 1 1 calc R A 1
C30 C 1.0749(5) 0.1724(8) 0.2970(2) 0.0453(15) Uani 1 1 d . A 1
H30 H 1.0811 0.1023 0.3230 0.054 Uiso 1 1 calc R A 1
N6 N 1.1240(4) 0.2820(6) 0.3137(2) 0.0483(13) Uani 1 1 d . A 1
C31 C 1.1089(5) 0.3787(6) 0.2772(3) 0.0553(17) Uani 1 1 d . A 1
H31 H 1.1393 0.4602 0.2891 0.066 Uiso 1 1 calc R A 1
C32 C 1.0521(4) 0.3709(6) 0.2227(2) 0.0438(14) Uani 1 1 d . A 1
H32 H 1.0468 0.4435 0.1979 0.053 Uiso 1 1 calc R A 1
C33 C 0.5638(3) 0.5257(5) 0.04776(19) 0.0245(10) Uani 1 1 d . A 1
C34 C 0.5012(4) 0.4791(5) 0.0803(2) 0.0312(11) Uani 1 1 d . A 1
H34 H 0.5076 0.3915 0.0936 0.037 Uiso 1 1 calc R A 1
C35 C 0.4300(4) 0.5590(5) 0.0933(2) 0.0348(11) Uani 1 1 d . A 1
H35 H 0.3871 0.5260 0.1150 0.042 Uiso 1 1 calc R A 1
C36 C 0.4211(4) 0.6871(6) 0.0748(2) 0.0274(12) Uani 1 1 d . A 1
C37 C 0.4825(5) 0.7344(5) 0.0431(3) 0.0361(14) Uani 1 1 d . A 1
H37 H 0.4759 0.8223 0.0302 0.043 Uiso 1 1 calc R A 1
C38 C 0.5540(4) 0.6550(5) 0.0297(2) 0.0347(12) Uani 1 1 d . A 1
H38 H 0.5967 0.6890 0.0081 0.042 Uiso 1 1 calc R A 1
C39 C 0.3496(4) 0.7709(6) 0.0908(3) 0.0401(13) Uani 1 1 d . A 1
N7 N 0.2906(4) 0.8356(5) 0.1031(2) 0.0521(13) Uani 1 1 d . A 1
C40 C 0.6343(5) 0.2048(5) -0.1939(2) 0.0241(13) Uani 1 1 d . A 1
C41 C 0.6475(6) 0.2911(7) -0.2329(3) 0.060(2) Uani 1 1 d . A 1
H41 H 0.6934 0.3608 -0.2232 0.072 Uiso 1 1 calc R A 1
C42 C 0.5928(6) 0.2764(8) -0.2875(3) 0.069(2) Uani 1 1 d . A 1
H42 H 0.6038 0.3380 -0.3144 0.083 Uiso 1 1 calc R A 1
N8 N 0.5280(4) 0.1863(6) -0.3049(2) 0.0468(13) Uani 1 1 d . A 1
C43 C 0.5179(6) 0.1033(8) -0.2667(3) 0.077(3) Uani 1 1 d . A 1
H43 H 0.4719 0.0342 -0.2777 0.092 Uiso 1 1 calc R A 1
C44 C 0.5683(6) 0.1075(8) -0.2116(3) 0.075(3) Uani 1 1 d . A 1
H44 H 0.5572 0.0427 -0.1860 0.090 Uiso 1 1 calc R A 1
O1 O 0.8969(2) 0.3735(4) -0.01258(14) 0.0352(8) Uani 1 1 d . A 1
C45 C 0.9776(4) 0.4216(5) 0.0237(2) 0.0338(13) Uani 1 1 d . A 1
C46 C 1.0713(4) 0.3764(5) 0.0239(2) 0.0413(12) Uani 1 1 d . A 1
H46 H 1.0804 0.3101 -0.0016 0.050 Uiso 1 1 calc R A 1
C47 C 1.1524(4) 0.4296(6) 0.0621(2) 0.0448(13) Uani 1 1 d . A 1
H47 H 1.2164 0.3970 0.0626 0.054 Uiso 1 1 calc R A 1
C48 C 1.1425(4) 0.5272(6) 0.0987(2) 0.0441(13) Uani 1 1 d . A 1
H48 H 1.1986 0.5639 0.1236 0.053 Uiso 1 1 calc R A 1
C49 C 1.0488(5) 0.5707(5) 0.0985(2) 0.0429(13) Uani 1 1 d . A 1
C50 C 0.9660(4) 0.5212(5) 0.0612(2) 0.0386(12) Uani 1 1 d . A 1
H50 H 0.9023 0.5543 0.0611 0.046 Uiso 1 1 calc R A 1
O2 O 1.0318(4) 0.6619(5) 0.1361(2) 0.0655(13) Uani 1 1 d D A 1
C51 C 1.1107(7) 0.7176(10) 0.1811(4) 0.064 Uani 0.706(7) 1 d PD A 1
H51A H 1.1524 0.7790 0.1655 0.077 Uiso 0.706(7) 1 calc PR A 1
H51B H 1.1531 0.6478 0.2020 0.077 Uiso 0.706(7) 1 calc PR A 1
C52 C 1.0548(8) 0.7889(9) 0.2188(4) 0.064 Uani 0.706(7) 1 d PD A 1
H52A H 1.0968 0.8568 0.2414 0.077 Uiso 0.706(7) 1 calc PR A 1
H52B H 0.9947 0.8310 0.1961 0.077 Uiso 0.706(7) 1 calc PR A 1
O3 O 1.0286(6) 0.6866(7) 0.2557(3) 0.064 Uani 0.706(7) 1 d PD A 1
C53 C 0.9629(8) 0.7448(8) 0.2895(4) 0.0649(18) Uani 1 1 d D . .
C54 C 0.9566(6) 0.6419(7) 0.3316(3) 0.0649(18) Uani 1 1 d . A .
H54A H 1.0222 0.6014 0.3457 0.078 Uiso 1 1 calc R . .
H54B H 0.9356 0.6814 0.3638 0.078 Uiso 1 1 calc R . .
O4 O 0.8864(4) 0.5434(5) 0.30560(18) 0.0581(11) Uani 1 1 d . . .
C55 C 0.8704(5) 0.4511(7) 0.3462(3) 0.0552(16) Uani 1 1 d . A .
H55A H 0.8352 0.4939 0.3722 0.066 Uiso 1 1 calc R . .
H55B H 0.9346 0.4191 0.3686 0.066 Uiso 1 1 calc R . .
C56 C 0.8117(5) 0.3401(7) 0.3180(3) 0.0526(15) Uani 1 1 d . . .
H56A H 0.8426 0.3052 0.2885 0.063 Uiso 1 1 calc R A .
H56B H 0.8112 0.2697 0.3457 0.063 Uiso 1 1 calc R . .
O5 O 0.7135(3) 0.3782(4) 0.29343(19) 0.0582(11) Uani 1 1 d . A .
C57 C 0.6577(6) 0.2782(6) 0.2620(4) 0.0590(18) Uani 1 1 d . . .
H57A H 0.6653 0.1975 0.2850 0.071 Uiso 1 1 calc R A .
H57B H 0.6841 0.2602 0.2285 0.071 Uiso 1 1 calc R . .
C58 C 0.5518(6) 0.3100(6) 0.2435(3) 0.0523(16) Uani 1 1 d . A .
C59 C 0.5086(7) 0.4066(10) 0.2705(4) 0.093(3) Uani 1 1 d . . .
H59 H 0.5480 0.4593 0.2991 0.112 Uiso 1 1 calc R A .
C60 C 0.4052(7) 0.4242(11) 0.2545(4) 0.112(4) Uani 1 1 d . A .
H60 H 0.3737 0.4852 0.2738 0.135 Uiso 1 1 calc R . .
C61 C 0.3526(7) 0.3542(9) 0.2120(4) 0.086(3) Uani 1 1 d . . .
H61 H 0.2834 0.3673 0.1996 0.103 Uiso 1 1 calc R A .
C62 C 0.3993(7) 0.2641(8) 0.1868(4) 0.067(2) Uani 1 1 d . A .
N9 N 0.4971(5) 0.2405(5) 0.2026(3) 0.0592(15) Uani 1 1 d . . .
C63 C 0.3453(7) 0.1809(9) 0.1387(3) 0.073(2) Uani 1 1 d . . .
H63A H 0.3662 0.0884 0.1446 0.088 Uiso 1 1 calc R A .
H63B H 0.2733 0.1859 0.1353 0.088 Uiso 1 1 calc R . .
O6 O 0.3697(4) 0.2308(5) 0.0893(3) 0.0633(15) Uani 1 1 d . A .
C64 C 0.3230(6) 0.1640(9) 0.0399(3) 0.066(2) Uani 1 1 d . . .
H64A H 0.2508 0.1628 0.0361 0.079 Uiso 1 1 calc R A .
H64B H 0.3467 0.0725 0.0415 0.079 Uiso 1 1 calc R . .
C65 C 0.3472(7) 0.2337(8) -0.0096(4) 0.072(2) Uani 1 1 d . A .
H65A H 0.3263 0.3263 -0.0102 0.086 Uiso 1 1 calc R . .
H65B H 0.4191 0.2312 -0.0068 0.086 Uiso 1 1 calc R . .
O7 O 0.2965(6) 0.1698(8) -0.0590(3) 0.104(3) Uani 1 1 d D . .
C66 C 0.3303(14) 0.203(2) -0.1049(7) 0.064 Uani 0.518(4) 1 d PD A 1
H66A H 0.4013 0.2244 -0.0928 0.077 Uiso 0.518(4) 1 calc PR A 1
H66B H 0.2952 0.2821 -0.1221 0.077 Uiso 0.518(4) 1 calc PR A 1
C67 C 0.3165(11) 0.0948(17) -0.1488(6) 0.064 Uani 0.518(4) 1 d PD A 1
H67A H 0.2475 0.0632 -0.1578 0.077 Uiso 0.518(4) 1 calc PR A 1
H67B H 0.3323 0.1275 -0.1838 0.077 Uiso 0.518(4) 1 calc PR A 1
O8 O 0.3844(8) -0.0115(12) -0.1244(4) 0.064 Uani 0.518(4) 1 d PD A 1
C68 C 0.3763(10) -0.1375(13) -0.1572(5) 0.053(4) Uani 0.518(4) 1 d PD A 1
H68A H 0.3111 -0.1781 -0.1592 0.064 Uiso 0.518(4) 1 calc PR A 1
H68B H 0.3822 -0.1193 -0.1960 0.064 Uiso 0.518(4) 1 calc PR A 1
C69 C 0.4568(9) -0.2296(18) -0.1290(7) 0.064 Uani 0.518(4) 1 d PD A 1
H69A H 0.4577 -0.2385 -0.0886 0.077 Uiso 0.518(4) 1 calc PR A 1
H69B H 0.4467 -0.3172 -0.1467 0.077 Uiso 0.518(4) 1 calc PR A 1
O9 O 0.5500(5) -0.1720(10) -0.1363(3) 0.052(2) Uani 0.518(4) 1 d PD A 1
C70 C 0.6255(4) -0.1691(6) -0.0878(2) 0.034 Uani 0.518(4) 1 d PGD A 1
C71 C 0.6366(4) -0.0569(5) -0.0549(2) 0.034 Uani 0.518(4) 1 d PG A 1
H71 H 0.5913 0.0133 -0.0648 0.040 Uiso 0.518(4) 1 calc PR A 1
C72 C 0.7140(5) -0.0474(5) -0.0077(2) 0.034 Uani 0.518(4) 1 d PG A 1
C73 C 0.7803(4) -0.1502(6) 0.0067(2) 0.034 Uani 0.518(4) 1 d PG A 1
H73 H 0.8332 -0.1438 0.0390 0.040 Uiso 0.518(4) 1 calc PR A 1
C74 C 0.7692(4) -0.2625(5) -0.0262(2) 0.034 Uani 0.518(4) 1 d PG A 1
H74 H 0.8145 -0.3327 -0.0164 0.040 Uiso 0.518(4) 1 calc PR A 1
C75 C 0.6918(5) -0.2719(5) -0.0735(2) 0.034 Uani 0.518(4) 1 d PG A 1
H75 H 0.6842 -0.3486 -0.0960 0.040 Uiso 0.518(4) 1 calc PR A 1
O10 O 0.7301(2) 0.0691(3) 0.02249(13) 0.0325(8) Uani 1 1 d . . .
C76 C 0.6238(7) 0.9511(10) 0.6222(4) 0.0343(13) Uani 0.50 1 d P . .
H76A H 0.5887 1.0340 0.6125 0.051 Uiso 0.50 1 calc PR . .
H76B H 0.5815 0.8897 0.6366 0.051 Uiso 0.50 1 calc PR . .
H76C H 0.6407 0.9141 0.5887 0.051 Uiso 0.50 1 calc PR . .
C77 C 0.7130(8) 0.9739(11) 0.6649(4) 0.0343(13) Uani 0.50 1 d P . .
N10 N 0.7786(6) 0.9922(9) 0.6984(3) 0.0343(13) Uani 0.50 1 d P . .
C51A C 0.9321(11) 0.724(2) 0.1290(6) 0.064 Uani 0.294(7) 1 d PD A 2
H51C H 0.8789 0.6580 0.1214 0.077 Uiso 0.294(7) 1 calc PR A 2
H51D H 0.9199 0.7893 0.0982 0.077 Uiso 0.294(7) 1 calc PR A 2
C52A C 0.9402(18) 0.7906(16) 0.1867(5) 0.064 Uani 0.294(7) 1 d PD A 2
H52C H 0.9899 0.8614 0.1920 0.077 Uiso 0.294(7) 1 calc PR A 2
H52D H 0.8759 0.8293 0.1885 0.077 Uiso 0.294(7) 1 calc PR A 2
O3A O 0.9706(16) 0.6880(15) 0.2330(5) 0.064 Uani 0.294(7) 1 d PD A 2
C66A C 0.3010(14) 0.2414(17) -0.1120(6) 0.067(5) Uiso 0.482(4) 1 d PD A 2
H66C H 0.2893 0.3352 -0.1057 0.080 Uiso 0.482(4) 1 calc PR A 2
H66D H 0.3693 0.2339 -0.1168 0.080 Uiso 0.482(4) 1 calc PR A 2
C67A C 0.2356(15) 0.2044(14) -0.1646(6) 0.087(7) Uiso 0.482(4) 1 d PD A 2
H67C H 0.2558 0.2464 -0.1965 0.105 Uiso 0.482(4) 1 calc PR A 2
H67D H 0.1669 0.2301 -0.1653 0.105 Uiso 0.482(4) 1 calc PR A 2
O8A O 0.2448(8) 0.0569(10) -0.1673(5) 0.073(3) Uiso 0.482(4) 1 d PD A 2
C68A C 0.3139(10) 0.0072(15) -0.2010(6) 0.078(5) Uiso 0.482(4) 1 d PD A 2
H68C H 0.3508 0.0810 -0.2125 0.094 Uiso 0.482(4) 1 calc PR A 2
H68D H 0.2762 -0.0367 -0.2354 0.094 Uiso 0.482(4) 1 calc PR A 2
C69A C 0.3863(10) -0.0902(13) -0.1652(6) 0.045(4) Uiso 0.482(4) 1 d PD A 2
H69C H 0.3500 -0.1674 -0.1561 0.054 Uiso 0.482(4) 1 calc PR A 2
H69D H 0.4350 -0.1203 -0.1861 0.054 Uiso 0.482(4) 1 calc PR A 2
O9A O 0.4368(7) -0.0236(9) -0.1133(4) 0.054(2) Uiso 0.482(4) 1 d PD A 2
C70A C 0.6807(5) -0.0120(6) -0.0176(2) 0.034 Uani 0.482(4) 1 d PG A 2
C71A C 0.7242(4) -0.1264(6) -0.0308(3) 0.034 Uani 0.482(4) 1 d PG A 2
H71A H 0.7896 -0.1479 -0.0115 0.040 Uiso 0.482(4) 1 calc PR A 2
C72A C 0.6720(5) -0.2093(5) -0.0722(3) 0.034 Uani 0.482(4) 1 d PG A 2
H72A H 0.7017 -0.2874 -0.0812 0.040 Uiso 0.482(4) 1 calc PR A 2
C73A C 0.5763(4) -0.1777(6) -0.1004(3) 0.034 Uani 0.482(4) 1 d PG A 2
H73A H 0.5406 -0.2344 -0.1287 0.040 Uiso 0.482(4) 1 calc PR A 2
C74A C 0.5328(4) -0.0633(7) -0.0872(3) 0.034 Uani 0.482(4) 1 d PGD A 2
C75A C 0.5850(5) 0.0195(6) -0.0458(3) 0.034 Uani 0.482(4) 1 d PG A 2
H75A H 0.5553 0.0977 -0.0368 0.040 Uiso 0.482(4) 1 calc PR A 2

loop_
_atom_site_aniso_label
_atom_site_aniso_U_11
_atom_site_aniso_U_22
_atom_site_aniso_U_33
_atom_site_aniso_U_23
_atom_site_aniso_U_13
_atom_site_aniso_U_12
Sn1 0.02011(13) 0.03122(14) 0.01606(12) -0.00105(16) 0.00249(8) 0.00484(17)
N1 0.025(2) 0.035(2) 0.0175(18) 0.0022(16) 0.0049(15) 0.0018(17)
C1 0.022(2) 0.034(3) 0.020(2) 0.0016(18) 0.0069(17) -0.0007(19)
C2 0.027(2) 0.036(3) 0.024(2) 0.000(2) 0.0036(19) -0.002(2)
C3 0.027(3) 0.032(3) 0.028(3) -0.005(2) 0.007(2) -0.001(2)
C4 0.024(2) 0.035(3) 0.020(2) 0.0019(19) 0.0088(18) 0.000(2)
C5 0.024(2) 0.029(2) 0.024(2) -0.0010(19) 0.0091(18) 0.0037(19)
C6 0.027(2) 0.029(3) 0.025(2) -0.0015(19) 0.0055(19) -0.002(2)
C7 0.026(2) 0.035(3) 0.027(2) 0.005(2) -0.0011(19) 0.009(2)
C8 0.027(2) 0.038(3) 0.024(2) 0.003(2) 0.0037(19) 0.006(2)
C9 0.025(2) 0.032(3) 0.021(2) -0.0024(19) 0.0038(18) -0.001(2)
N2 0.0218(19) 0.035(2) 0.0190(19) 0.0004(16) 0.0032(15) 0.0034(17)
C10 0.019(3) 0.037(3) 0.018(3) -0.002(2) 0.000(2) 0.004(2)
C11 0.030(3) 0.031(3) 0.020(2) -0.0004(18) 0.0032(19) 0.003(2)
C12 0.037(3) 0.042(3) 0.014(2) -0.0029(19) 0.0059(19) 0.007(2)
C13 0.031(3) 0.042(3) 0.025(2) -0.007(2) 0.009(2) 0.009(2)
C14 0.028(2) 0.030(3) 0.023(2) -0.0015(19) 0.0055(19) 0.002(2)
N3 0.0210(19) 0.031(2) 0.0226(19) -0.0014(16) 0.0011(15) 0.0046(16)
C15 0.024(2) 0.030(3) 0.026(2) -0.0008(19) 0.0073(19) 0.003(2)
C16 0.018(2) 0.035(3) 0.023(2) 0.004(2) 0.0017(19) 0.002(2)
C17 0.019(2) 0.036(3) 0.024(2) 0.003(2) 0.0019(18) 0.003(2)
C18 0.026(2) 0.038(3) 0.020(2) 0.0043(19) -0.0028(18) 0.001(2)
C19 0.022(2) 0.027(3) 0.024(2) 0.0059(18) 0.0045(18) 0.0019(19)
N4 0.023(2) 0.035(2) 0.0185(18) -0.0018(16) 0.0021(15) 0.0065(16)
C20 0.028(3) 0.028(3) 0.016(3) 0.0029(19) 0.001(2) -0.003(2)
C21 0.029(2) 0.037(3) 0.019(2) -0.0010(19) 0.0008(18) 0.006(2)
C22 0.032(3) 0.035(3) 0.040(3) -0.012(2) 0.012(2) -0.004(2)
C23 0.025(3) 0.064(4) 0.043(3) -0.016(3) 0.009(2) 0.005(3)
C24 0.035(4) 0.042(4) 0.026(3) -0.009(2) -0.006(3) 0.024(3)
C25 0.051(4) 0.036(3) 0.058(4) 0.006(3) 0.016(3) 0.012(3)
C26 0.040(3) 0.038(3) 0.057(4) 0.011(3) 0.016(3) 0.004(3)
C27 0.047(4) 0.060(4) 0.043(3) -0.009(3) -0.008(3) 0.027(3)
N5 0.057(4) 0.088(5) 0.079(4) -0.023(4) -0.003(3) 0.040(4)
C28 0.029(3) 0.033(3) 0.024(3) 0.002(2) 0.002(2) 0.009(3)
C29 0.033(3) 0.042(3) 0.029(3) 0.003(2) 0.001(2) 0.004(2)
C30 0.038(3) 0.069(4) 0.027(3) 0.022(3) 0.003(2) 0.014(3)
N6 0.048(3) 0.066(4) 0.025(2) -0.005(2) -0.005(2) 0.000(3)
C31 0.071(4) 0.044(3) 0.042(3) -0.009(3) -0.005(3) -0.010(3)
C32 0.058(4) 0.035(3) 0.033(3) -0.002(2) 0.000(3) -0.001(3)
C33 0.020(2) 0.029(2) 0.024(2) -0.0059(18) 0.0026(18) 0.0012(19)
C34 0.032(3) 0.028(2) 0.035(3) 0.002(2) 0.010(2) 0.004(2)
C35 0.030(3) 0.037(3) 0.038(3) -0.003(2) 0.010(2) -0.001(2)
C36 0.022(3) 0.030(3) 0.029(3) -0.004(2) 0.001(2) 0.003(3)
C37 0.042(4) 0.025(3) 0.041(3) 0.003(2) 0.010(3) 0.006(2)
C38 0.036(3) 0.034(3) 0.037(3) 0.004(2) 0.015(2) 0.003(2)
C39 0.034(3) 0.037(3) 0.046(3) -0.004(3) 0.004(2) 0.005(3)
N7 0.040(3) 0.044(3) 0.072(4) -0.009(3) 0.014(3) 0.018(2)
C40 0.025(3) 0.032(3) 0.014(2) -0.003(2) 0.001(2) -0.001(2)
C41 0.068(4) 0.068(5) 0.033(3) 0.018(3) -0.011(3) -0.035(4)
C42 0.080(6) 0.086(5) 0.032(3) 0.027(3) -0.007(3) -0.038(4)
N8 0.044(3) 0.063(3) 0.028(3) 0.001(3) -0.002(2) -0.008(3)
C43 0.096(6) 0.083(5) 0.036(3) 0.011(3) -0.015(3) -0.055(5)
C44 0.098(6) 0.084(5) 0.031(3) 0.022(3) -0.011(3) -0.057(5)
O1 0.0298(19) 0.046(2) 0.0266(17) 0.0049(15) 0.0000(14) -0.0056(16)
C45 0.034(3) 0.030(3) 0.036(3) 0.007(2) 0.006(2) -0.001(2)
C46 0.041(3) 0.035(3) 0.048(3) -0.002(2) 0.011(2) 0.000(2)
C47 0.028(3) 0.055(3) 0.050(3) -0.003(3) 0.006(2) -0.003(2)
C48 0.033(3) 0.049(3) 0.050(3) -0.001(3) 0.009(2) -0.010(3)
C49 0.058(4) 0.035(3) 0.039(3) -0.005(2) 0.018(3) -0.005(3)
C50 0.035(3) 0.032(3) 0.047(3) -0.001(2) 0.008(2) -0.001(2)
O2 0.077(3) 0.056(3) 0.062(3) -0.021(2) 0.013(2) -0.011(3)
C51 0.073 0.061 0.052 0.000 0.005 0.000
C52 0.073 0.061 0.052 0.000 0.005 0.000
O3 0.073 0.061 0.052 0.000 0.005 0.000
C53 0.074(5) 0.056(4) 0.071(5) -0.003(4) 0.029(4) 0.011(4)
C54 0.074(5) 0.056(4) 0.071(5) -0.003(4) 0.029(4) 0.011(4)
O4 0.069(3) 0.059(3) 0.047(2) 0.003(2) 0.016(2) 0.002(2)
C55 0.058(4) 0.069(4) 0.040(3) 0.015(3) 0.014(3) 0.007(3)
C56 0.061(4) 0.055(4) 0.044(3) 0.006(3) 0.016(3) 0.014(3)
O5 0.066(3) 0.047(2) 0.055(3) -0.006(2) 0.000(2) 0.009(2)
C57 0.068(5) 0.045(4) 0.064(5) -0.006(3) 0.014(4) -0.007(3)
C58 0.073(5) 0.050(3) 0.033(3) -0.004(3) 0.009(3) -0.007(3)
C59 0.100(7) 0.095(6) 0.071(5) -0.028(5) -0.007(5) 0.027(6)
C60 0.093(7) 0.118(8) 0.105(7) -0.054(7) -0.021(6) 0.047(6)
C61 0.072(5) 0.091(6) 0.088(6) -0.009(5) 0.005(5) 0.024(5)
C62 0.071(5) 0.057(4) 0.071(5) 0.015(4) 0.015(4) -0.005(4)
N9 0.072(4) 0.051(3) 0.054(3) 0.004(3) 0.015(3) -0.015(3)
C63 0.091(6) 0.064(4) 0.063(5) 0.003(4) 0.014(4) -0.039(5)
O6 0.064(3) 0.059(3) 0.066(4) -0.003(2) 0.015(3) -0.019(2)
C64 0.066(5) 0.066(5) 0.069(5) -0.017(4) 0.019(4) -0.024(4)
C65 0.068(5) 0.083(6) 0.069(5) -0.027(4) 0.022(4) -0.028(4)
O7 0.119(6) 0.138(6) 0.068(4) -0.047(4) 0.046(4) -0.087(5)
C66 0.073 0.061 0.052 0.000 0.005 0.000
C67 0.073 0.061 0.052 0.000 0.005 0.000
O8 0.073 0.061 0.052 0.000 0.005 0.000
C68 0.072(9) 0.062(9) 0.029(6) -0.006(6) 0.017(6) -0.028(7)
C69 0.073 0.061 0.052 0.000 0.005 0.000
O9 0.042(4) 0.089(6) 0.026(4) -0.006(4) 0.007(3) -0.022(4)
C70 0.042 0.040 0.021 0.000 0.009 0.000
C71 0.042 0.040 0.021 0.000 0.009 0.000
C72 0.042 0.040 0.021 0.000 0.009 0.000
C73 0.042 0.040 0.021 0.000 0.009 0.000
C74 0.042 0.040 0.021 0.000 0.009 0.000
C75 0.042 0.040 0.021 0.000 0.009 0.000
O10 0.0340(19) 0.040(2) 0.0249(17) -0.0046(14) 0.0094(14) -0.0050(15)
C76 0.043(3) 0.047(3) 0.019(3) 0.005(2) 0.022(2) 0.022(3)
C77 0.043(3) 0.047(3) 0.019(3) 0.005(2) 0.022(2) 0.022(3)
N10 0.043(3) 0.047(3) 0.019(3) 0.005(2) 0.022(2) 0.022(3)
C51A 0.073 0.061 0.052 0.000 0.005 0.000
C52A 0.073 0.061 0.052 0.000 0.005 0.000
O3A 0.073 0.061 0.052 0.000 0.005 0.000
C70A 0.042 0.040 0.021 0.000 0.009 0.000
C71A 0.042 0.040 0.021 0.000 0.009 0.000
C72A 0.042 0.040 0.021 0.000 0.009 0.000
C73A 0.042 0.040 0.021 0.000 0.009 0.000
C74A 0.042 0.040 0.021 0.000 0.009 0.000
C75A 0.042 0.040 0.021 0.000 0.009 0.000

loop_
_atom_type_symbol
_atom_type_description
_atom_type_scat_dispersion_real
_atom_type_scat_dispersion_imag
_atom_type_scat_source
C C 0.0033 0.0016 'International Tables Vol C Tables 4.2.6.8 and 6.1.1.4'
H H 0.0000 0.0000 'International Tables Vol C Tables 4.2.6.8 and 6.1.1.4'
N N 0.0061 0.0033 'International Tables Vol C Tables 4.2.6.8 and 6.1.1.4'
O O 0.0106 0.0060 'International Tables Vol C Tables 4.2.6.8 and 6.1.1.4'
Sn Sn -0.6537 1.4246 'International Tables Vol C Tables 4.2.6.8 and 6.1.1.4'

loop_
_geom_angle_atom_site_label_1
_geom_angle_atom_site_label_2
_geom_angle_atom_site_label_3
_geom_angle
_geom_angle_site_symmetry_1
_geom_angle_site_symmetry_3
_geom_angle_publ_flag
O1 Sn1 O10 177.68(14) . . ?
O1 Sn1 N4 87.85(15) . . ?
O10 Sn1 N4 90.61(15) . . ?
O1 Sn1 N2 91.77(14) . . ?
O10 Sn1 N2 89.77(14) . . ?
N4 Sn1 N2 179.44(17) . . ?
O1 Sn1 N3 92.24(15) . . ?
O10 Sn1 N3 89.50(14) . . ?
N4 Sn1 N3 90.10(14) . . ?
N2 Sn1 N3 89.50(14) . . ?
O1 Sn1 N1 88.06(15) . . ?
O10 Sn1 N1 90.20(14) . . ?
N4 Sn1 N1 89.74(14) . . ?
N2 Sn1 N1 90.66(14) . . ?
N3 Sn1 N1 179.66(16) . . ?
C1 N1 C4 108.7(4) . . ?
C1 N1 Sn1 126.6(3) . . ?
C4 N1 Sn1 124.7(3) . . ?
N1 C1 C20 124.1(5) . . ?
N1 C1 C2 108.8(4) . . ?
C20 C1 C2 127.0(5) . . ?
C3 C2 C1 107.3(4) . . ?
C3 C2 H2 126.3 . . ?
C1 C2 H2 126.3 . . ?
C2 C3 C4 107.5(4) . . ?
C2 C3 H3 126.3 . . ?
C4 C3 H3 126.3 . . ?
N1 C4 C5 126.1(4) . . ?
N1 C4 C3 107.7(4) . . ?
C5 C4 C3 126.2(4) . . ?
C6 C5 C4 127.1(4) . . ?
C6 C5 C21 116.8(4) . . ?
C4 C5 C21 116.1(4) . . ?
N2 C6 C5 126.4(4) . . ?
N2 C6 C7 108.3(4) . . ?
C5 C6 C7 125.3(5) . . ?
C8 C7 C6 107.2(4) . . ?
C8 C7 H7 126.4 . . ?
C6 C7 H7 126.4 . . ?
C7 C8 C9 108.0(4) . . ?
C7 C8 H8 126.0 . . ?
C9 C8 H8 126.0 . . ?
N2 C9 C10 126.2(5) . . ?
N2 C9 C8 107.4(4) . . ?
C10 C9 C8 126.4(5) . . ?
C6 N2 C9 109.0(4) . . ?
C6 N2 Sn1 125.0(3) . . ?
C9 N2 Sn1 125.9(3) . . ?
C11 C10 C9 126.3(6) . . ?
C11 C10 C28 117.1(6) . . ?
C9 C10 C28 116.5(6) . . ?
N3 C11 C10 126.0(5) . . ?
N3 C11 C12 108.1(4) . . ?
C10 C11 C12 126.0(5) . . ?
C13 C12 C11 107.2(4) . . ?
C13 C12 H12 126.4 . . ?
C11 C12 H12 126.4 . . ?
C12 C13 C14 108.4(4) . . ?
C12 C13 H13 125.8 . . ?
C14 C13 H13 125.8 . . ?
N3 C14 C15 126.1(4) . . ?
N3 C14 C13 107.8(4) . . ?
C15 C14 C13 126.0(4) . . ?
C14 N3 C11 108.4(4) . . ?
C14 N3 Sn1 125.4(3) . . ?
C11 N3 Sn1 125.7(3) . . ?
C14 C15 C16 126.4(4) . . ?
C14 C15 C33 116.0(4) . . ?
C16 C15 C33 117.6(4) . . ?
N4 C16 C15 126.1(4) . . ?
N4 C16 C17 108.6(4) . . ?
C15 C16 C17 125.4(5) . . ?
C18 C17 C16 106.5(4) . . ?
C18 C17 H17 126.8 . . ?
C16 C17 H17 126.8 . . ?
C17 C18 C19 108.7(4) . . ?
C17 C18 H18 125.7 . . ?
C19 C18 H18 125.7 . . ?
N4 C19 C20 125.4(5) . . ?
N4 C19 C18 107.9(4) . . ?
C20 C19 C18 126.6(5) . . ?
C16 N4 C19 108.4(4) . . ?
C16 N4 Sn1 125.6(3) . . ?
C19 N4 Sn1 125.6(3) . . ?
C19 C20 C1 128.4(6) . . ?
C19 C20 C40 115.8(6) . . ?
C1 C20 C40 115.7(5) . . ?
C22 C21 C26 119.9(5) . . ?
C22 C21 C5 120.2(5) . . ?
C26 C21 C5 119.9(5) . . ?
C23 C22 C21 120.8(5) . . ?
C23 C22 H22 119.6 . . ?
C21 C22 H22 119.6 . . ?
C22 C23 C24 119.3(6) . . ?
C22 C23 H23 120.4 . . ?
C24 C23 H23 120.4 . . ?
C25 C24 C23 120.6(6) . . ?
C25 C24 C27 120.1(6) . . ?
C23 C24 C27 119.3(7) . . ?
C24 C25 C26 119.3(6) . . ?
C24 C25 H25 120.3 . . ?
C26 C25 H25 120.3 . . ?
C21 C26 C25 120.1(6) . . ?
C21 C26 H26 120.0 . . ?
C25 C26 H26 120.0 . . ?
N5 C27 C24 179.7(8) . . ?
C29 C28 C32 117.8(5) . . ?
C29 C28 C10 121.3(6) . . ?
C32 C28 C10 120.8(6) . . ?
C28 C29 C30 118.7(6) . . ?
C28 C29 H29 120.7 . . ?
C30 C29 H29 120.7 . . ?
N6 C30 C29 123.8(6) . . ?
N6 C30 H30 118.1 . . ?
C29 C30 H30 118.1 . . ?
C31 N6 C30 115.8(5) . . ?
N6 C31 C32 125.2(6) . . ?
N6 C31 H31 117.4 . . ?
C32 C31 H31 117.4 . . ?
C28 C32 C31 118.5(6) . . ?
C28 C32 H32 120.7 . . ?
C31 C32 H32 120.7 . . ?
C38 C33 C34 118.6(4) . . ?
C38 C33 C15 122.0(4) . . ?
C34 C33 C15 119.4(4) . . ?
C35 C34 C33 120.6(5) . . ?
C35 C34 H34 119.7 . . ?
C33 C34 H34 119.7 . . ?
C34 C35 C36 120.1(5) . . ?
C34 C35 H35 120.0 . . ?
C36 C35 H35 120.0 . . ?
C37 C36 C35 119.9(5) . . ?
C37 C36 C39 120.6(6) . . ?
C35 C36 C39 119.4(6) . . ?
C36 C37 C38 120.5(5) . . ?
C36 C37 H37 119.8 . . ?
C38 C37 H37 119.8 . . ?
C37 C38 C33 120.4(5) . . ?
C37 C38 H38 119.8 . . ?
C33 C38 H38 119.8 . . ?
N7 C39 C36 178.2(7) . . ?
C41 C40 C44 116.7(6) . . ?
C41 C40 C20 122.6(5) . . ?
C44 C40 C20 120.7(5) . . ?
C40 C41 C42 118.6(6) . . ?
C40 C41 H41 120.7 . . ?
C42 C41 H41 120.7 . . ?
N8 C42 C41 125.7(6) . . ?
N8 C42 H42 117.2 . . ?
C41 C42 H42 117.2 . . ?
C42 N8 C43 114.5(6) . . ?
N8 C43 C44 125.0(7) . . ?
N8 C43 H43 117.5 . . ?
C44 C43 H43 117.5 . . ?
C40 C44 C43 119.6(6) . . ?
C40 C44 H44 120.2 . . ?
C43 C44 H44 120.2 . . ?
C45 O1 Sn1 123.3(3) . . ?
O1 C45 C46 121.4(5) . . ?
O1 C45 C50 119.1(5) . . ?
C46 C45 C50 119.4(5) . . ?
C45 C46 C47 119.2(5) . . ?
C45 C46 H46 120.4 . . ?
C47 C46 H46 120.4 . . ?
C48 C47 C46 122.1(5) . . ?
C48 C47 H47 119.0 . . ?
C46 C47 H47 119.0 . . ?
C47 C48 C49 118.2(5) . . ?
C47 C48 H48 120.9 . . ?
C49 C48 H48 120.9 . . ?
O2 C49 C48 121.9(5) . . ?
O2 C49 C50 116.2(5) . . ?
C48 C49 C50 121.8(5) . . ?
C49 C50 C45 119.2(5) . . ?
C49 C50 H50 120.4 . . ?
C45 C50 H50 120.4 . . ?
C49 O2 C51 123.2(6) . . ?
C49 O2 C51A 120.7(7) . . ?
C51 O2 C51A 115.6(8) . . ?
O2 C51 C52 103.8(7) . . ?
O2 C51 H51A 111.0 . . ?
C52 C51 H51A 111.0 . . ?
O2 C51 H51B 111.0 . . ?
C52 C51 H51B 111.0 . . ?
H51A C51 H51B 109.0 . . ?
O3 C52 C51 105.3(7) . . ?
O3 C52 H52A 110.7 . . ?
C51 C52 H52A 110.7 . . ?
O3 C52 H52B 110.7 . . ?
C51 C52 H52B 110.7 . . ?
H52A C52 H52B 108.8 . . ?
C52 O3 C53 109.0(7) . . ?
C54 C53 O3 104.1(6) . . ?
C54 C53 O3A 112.6(8) . . ?
O4 C54 C53 109.3(7) . . ?
O4 C54 H54A 109.8 . . ?
C53 C54 H54A 109.8 . . ?
O4 C54 H54B 109.8 . . ?
C53 C54 H54B 109.8 . . ?
H54A C54 H54B 108.3 . . ?
C55 O4 C54 110.8(5) . . ?
O4 C55 C56 110.1(5) . . ?
O4 C55 H55A 109.6 . . ?
C56 C55 H55A 109.6 . . ?
O4 C55 H55B 109.6 . . ?
C56 C55 H55B 109.6 . . ?
H55A C55 H55B 108.2 . . ?
O5 C56 C55 111.4(5) . . ?
O5 C56 H56A 109.4 . . ?
C55 C56 H56A 109.4 . . ?
O5 C56 H56B 109.4 . . ?
C55 C56 H56B 109.4 . . ?
H56A C56 H56B 108.0 . . ?
C57 O5 C56 113.0(5) . . ?
O5 C57 C58 113.2(6) . . ?
O5 C57 H57A 108.9 . . ?
C58 C57 H57A 108.9 . . ?
O5 C57 H57B 108.9 . . ?
C58 C57 H57B 108.9 . . ?
H57A C57 H57B 107.7 . . ?
N9 C58 C59 120.2(8) . . ?
N9 C58 C57 118.3(6) . . ?
C59 C58 C57 121.4(7) . . ?
C58 C59 C60 118.8(8) . . ?
C58 C59 H59 120.6 . . ?
C60 C59 H59 120.6 . . ?
C61 C60 C59 119.3(8) . . ?
C61 C60 H60 120.3 . . ?
C59 C60 H60 120.3 . . ?
C60 C61 C62 118.9(9) . . ?
C60 C61 H61 120.6 . . ?
C62 C61 H61 120.6 . . ?
N9 C62 C61 123.5(8) . . ?
N9 C62 C63 114.2(8) . . ?
C61 C62 C63 122.3(9) . . ?
C58 N9 C62 119.2(7) . . ?
O6 C63 C62 106.7(6) . . ?
O6 C63 H63A 110.4 . . ?
C62 C63 H63A 110.4 . . ?
O6 C63 H63B 110.4 . . ?
C62 C63 H63B 110.4 . . ?
H63A C63 H63B 108.6 . . ?
C64 O6 C63 113.6(5) . . ?
O6 C64 C65 108.3(6) . . ?
O6 C64 H64A 110.0 . . ?
C65 C64 H64A 110.0 . . ?
O6 C64 H64B 110.0 . . ?
C65 C64 H64B 110.0 . . ?
H64A C64 H64B 108.4 . . ?
O7 C65 C64 107.9(6) . . ?
O7 C65 H65A 110.1 . . ?
C64 C65 H65A 110.1 . . ?
O7 C65 H65B 110.1 . . ?
C64 C65 H65B 110.1 . . ?
H65A C65 H65B 108.4 . . ?
C66 O7 C65 113.1(9) . . ?
C65 O7 C66A 113.6(9) . . ?
O7 C66 C67 113.2(17) . . ?
O7 C66 H66A 108.9 . . ?
C67 C66 H66A 108.9 . . ?
O7 C66 H66B 108.9 . . ?
C67 C66 H66B 108.9 . . ?
H66A C66 H66B 107.8 . . ?
O8 C67 C66 106.6(12) . . ?
O8 C67 H67A 110.4 . . ?
C66 C67 H67A 110.4 . . ?
O8 C67 H67B 110.4 . . ?
C66 C67 H67B 110.4 . . ?
H67A C67 H67B 108.6 . . ?
C67 O8 C68 116.9(10) . . ?
C69 C68 O8 109.6(11) . . ?
C69 C68 H68A 109.8 . . ?
O8 C68 H68A 109.8 . . ?
C69 C68 H68B 109.8 . . ?
O8 C68 H68B 109.8 . . ?
H68A C68 H68B 108.2 . . ?
O9 C69 C68 106.2(12) . . ?
O9 C69 H69A 110.5 . . ?
C68 C69 H69A 110.5 . . ?
O9 C69 H69B 110.5 . . ?
C68 C69 H69B 110.5 . . ?
H69A C69 H69B 108.7 . . ?
C70 O9 C69 114.8(8) . . ?
O9 C70 C71 118.1(6) . . ?
O9 C70 C75 121.8(6) . . ?
C71 C70 C75 120.0 . . ?
C70 C71 C72 120.0 . . ?
C70 C71 H71 120.0 . . ?
C72 C71 H71 120.0 . . ?
C73 C72 C71 120.0 . . ?
C73 C72 O10 119.8(4) . . ?
C71 C72 O10 119.9(4) . . ?
C72 C73 C74 120.0 . . ?
C72 C73 H73 120.0 . . ?
C74 C73 H73 120.0 . . ?
C73 C74 C75 120.0 . . ?
C73 C74 H74 120.0 . . ?
C75 C74 H74 120.0 . . ?
C74 C75 C70 120.0 . . ?
C74 C75 H75 120.0 . . ?
C70 C75 H75 120.0 . . ?
C70A O10 Sn1 123.5(4) . . ?
C72 O10 Sn1 125.5(3) . . ?
C77 C76 H76A 109.5 . . ?
C77 C76 H76B 109.5 . . ?
H76A C76 H76B 109.5 . . ?
C77 C76 H76C 109.5 . . ?
H76A C76 H76C 109.5 . . ?
H76B C76 H76C 109.5 . . ?
N10 C77 C76 177.6(10) . . ?
O2 C51A C52A 102.2(10) . . ?
O2 C51A H51C 111.3 . . ?
C52A C51A H51C 111.3 . . ?
O2 C51A H51D 111.3 . . ?
C52A C51A H51D 111.3 . . ?
H51C C51A H51D 109.2 . . ?
O3A C52A C51A 109.0(11) . . ?
O3A C52A H52C 109.9 . . ?
C51A C52A H52C 109.9 . . ?
O3A C52A H52D 109.9 . . ?
C51A C52A H52D 109.9 . . ?
H52C C52A H52D 108.3 . . ?
C53 O3A C52A 110.1(10) . . ?
C67A C66A O7 119.8(14) . . ?
C67A C66A H66C 107.4 . . ?
O7 C66A H66C 107.4 . . ?
C67A C66A H66D 107.4 . . ?
O7 C66A H66D 107.4 . . ?
H66C C66A H66D 106.9 . . ?
C66A C67A O8A 104.9(13) . . ?
C66A C67A H67C 110.8 . . ?
O8A C67A H67C 110.8 . . ?
C66A C67A H67D 110.8 . . ?
O8A C67A H67D 110.8 . . ?
H67C C67A H67D 108.8 . . ?
C68A O8A C67A 115.7(12) . . ?
O8A C68A C69A 109.0(10) . . ?
O8A C68A H68C 109.9 . . ?
C69A C68A H68C 109.9 . . ?
O8A C68A H68D 109.9 . . ?
C69A C68A H68D 109.9 . . ?
H68C C68A H68D 108.3 . . ?
O9A C69A C68A 108.2(10) . . ?
O9A C69A H69C 110.1 . . ?
C68A C69A H69C 110.1 . . ?
O9A C69A H69D 110.1 . . ?
C68A C69A H69D 110.1 . . ?
H69C C69A H69D 108.4 . . ?
C74A O9A C69A 118.3(8) . . ?
O10 C70A C71A 120.7(5) . . ?
O10 C70A C75A 119.3(5) . . ?
C71A C70A C75A 120.0 . . ?
C72A C71A C70A 120.0 . . ?
C72A C71A H71A 120.0 . . ?
C70A C71A H71A 120.0 . . ?
C71A C72A C73A 120.0 . . ?
C71A C72A H72A 120.0 . . ?
C73A C72A H72A 120.0 . . ?
C72A C73A C74A 120.0 . . ?
C72A C73A H73A 120.0 . . ?
C74A C73A H73A 120.0 . . ?
C75A C74A C73A 120.0 . . ?
C75A C74A O9A 116.0(6) . . ?
C73A C74A O9A 124.0(6) . . ?
C74A C75A C70A 120.0 . . ?
C74A C75A H75A 120.0 . . ?
C70A C75A H75A 120.0 . . ?

loop_
_geom_bond_atom_site_label_1
_geom_bond_atom_site_label_2
_geom_bond_distance
_geom_bond_site_symmetry_2
_geom_bond_publ_flag
Sn1 O1 2.042(3) . ?
Sn1 O10 2.053(3) . ?
Sn1 N4 2.087(4) . ?
Sn1 N2 2.092(4) . ?
Sn1 N3 2.093(4) . ?
Sn1 N1 2.102(4) . ?
N1 C1 1.361(6) . ?
N1 C4 1.366(6) . ?
C1 C20 1.411(8) . ?
C1 C2 1.428(7) . ?
C2 C3 1.356(7) . ?
C2 H2 0.9500 . ?
C3 C4 1.446(7) . ?
C3 H3 0.9500 . ?
C4 C5 1.406(6) . ?
C5 C6 1.404(7) . ?
C5 C21 1.506(7) . ?
C6 N2 1.360(6) . ?
C6 C7 1.444(6) . ?
C7 C8 1.356(7) . ?
C7 H7 0.9500 . ?
C8 C9 1.442(7) . ?
C8 H8 0.9500 . ?
C9 N2 1.377(6) . ?
C9 C10 1.408(9) . ?
C10 C11 1.397(9) . ?
C10 C28 1.493(9) . ?
C11 N3 1.386(6) . ?
C11 C12 1.429(7) . ?
C12 C13 1.364(7) . ?
C12 H12 0.9500 . ?
C13 C14 1.427(7) . ?
C13 H13 0.9500 . ?
C14 N3 1.372(6) . ?
C14 C15 1.403(7) . ?
C15 C16 1.411(7) . ?
C15 C33 1.496(6) . ?
C16 N4 1.369(7) . ?
C16 C17 1.454(6) . ?
C17 C18 1.350(7) . ?
C17 H17 0.9500 . ?
C18 C19 1.439(7) . ?
C18 H18 0.9500 . ?
C19 N4 1.372(6) . ?
C19 C20 1.397(8) . ?
C20 C40 1.527(9) . ?
C21 C22 1.375(7) . ?
C21 C26 1.387(8) . ?
C22 C23 1.369(7) . ?
C22 H22 0.9500 . ?
C23 C24 1.399(9) . ?
C23 H23 0.9500 . ?
C24 C25 1.377(11) . ?
C24 C27 1.444(8) . ?
C25 C26 1.389(9) . ?
C25 H25 0.9500 . ?
C26 H26 0.9500 . ?
C27 N5 1.142(8) . ?
C28 C29 1.377(8) . ?
C28 C32 1.377(9) . ?
C29 C30 1.405(8) . ?
C29 H29 0.9500 . ?
C30 N6 1.328(9) . ?
C30 H30 0.9500 . ?
N6 C31 1.316(8) . ?
C31 C32 1.386(8) . ?
C31 H31 0.9500 . ?
C32 H32 0.9500 . ?
C33 C38 1.391(7) . ?
C33 C34 1.395(7) . ?
C34 C35 1.378(7) . ?
C34 H34 0.9500 . ?
C35 C36 1.382(8) . ?
C35 H35 0.9500 . ?
C36 C37 1.370(9) . ?
C36 C39 1.437(8) . ?
C37 C38 1.383(8) . ?
C37 H37 0.9500 . ?
C38 H38 0.9500 . ?
C39 N7 1.147(7) . ?
C40 C41 1.345(8) . ?
C40 C44 1.356(8) . ?
C41 C42 1.383(9) . ?
C41 H41 0.9500 . ?
C42 N8 1.291(9) . ?
C42 H42 0.9500 . ?
N8 C43 1.296(9) . ?
C43 C44 1.367(9) . ?
C43 H43 0.9500 . ?
C44 H44 0.9500 . ?
O1 C45 1.354(7) . ?
C45 C46 1.384(8) . ?
C45 C50 1.407(8) . ?
C46 C47 1.398(8) . ?
C46 H46 0.9500 . ?
C47 C48 1.370(8) . ?
C47 H47 0.9500 . ?
C48 C49 1.378(8) . ?
C48 H48 0.9500 . ?
C49 O2 1.370(7) . ?
C49 C50 1.389(8) . ?
C50 H50 0.9500 . ?
O2 C51 1.478(8) . ?
O2 C51A 1.503(10) . ?
C51 C52 1.525(9) . ?
C51 H51A 0.9900 . ?
C51 H51B 0.9900 . ?
C52 O3 1.481(8) . ?
C52 H52A 0.9900 . ?
C52 H52B 0.9900 . ?
O3 C53 1.494(8) . ?
C53 C54 1.490(11) . ?
C53 O3A 1.525(9) . ?
C54 O4 1.444(9) . ?
C54 H54A 0.9900 . ?
C54 H54B 0.9900 . ?
O4 C55 1.426(7) . ?
C55 C56 1.474(10) . ?
C55 H55A 0.9900 . ?
C55 H55B 0.9900 . ?
C56 O5 1.416(8) . ?
C56 H56A 0.9900 . ?
C56 H56B 0.9900 . ?
O5 C57 1.401(8) . ?
C57 C58 1.477(11) . ?
C57 H57A 0.9900 . ?
C57 H57B 0.9900 . ?
C58 N9 1.318(9) . ?
C58 C59 1.400(11) . ?
C59 C60 1.414(13) . ?
C59 H59 0.9500 . ?
C60 C61 1.333(12) . ?
C60 H60 0.9500 . ?
C61 C62 1.357(12) . ?
C61 H61 0.9500 . ?
C62 N9 1.350(11) . ?
C62 C63 1.505(12) . ?
C63 O6 1.423(9) . ?
C63 H63A 0.9900 . ?
C63 H63B 0.9900 . ?
O6 C64 1.410(9) . ?
C64 C65 1.510(11) . ?
C64 H64A 0.9900 . ?
C64 H64B 0.9900 . ?
C65 O7 1.411(10) . ?
C65 H65A 0.9900 . ?
C65 H65B 0.9900 . ?
O7 C66 1.36(2) . ?
O7 C66A 1.503(14) . ?
C66 C67 1.523(13) . ?
C66 H66A 0.9900 . ?
C66 H66B 0.9900 . ?
C67 O8 1.473(12) . ?
C67 H67A 0.9900 . ?
C67 H67B 0.9900 . ?
O8 C68 1.508(12) . ?
C68 C69 1.505(12) . ?
C68 H68A 0.9900 . ?
C68 H68B 0.9900 . ?
C69 O9 1.474(15) . ?
C69 H69A 0.9900 . ?
C69 H69B 0.9900 . ?
O9 C70 1.390(8) . ?
C70 C71 1.3900 . ?
C70 C75 1.3900 . ?
C71 C72 1.3900 . ?
C71 H71 0.9500 . ?
C72 C73 1.3900 . ?
C72 O10 1.392(5) . ?
C73 C74 1.3900 . ?
C73 H73 0.9500 . ?
C74 C75 1.3900 . ?
C74 H74 0.9500 . ?
C75 H75 0.9500 . ?
O10 C70A 1.345(6) . ?
C76 C77 1.444(15) . ?
C76 H76A 0.9800 . ?
C76 H76B 0.9800 . ?
C76 H76C 0.9800 . ?
C77 N10 1.094(13) . ?
C51A C52A 1.548(10) . ?
C51A H51C 0.9900 . ?
C51A H51D 0.9900 . ?
C52A O3A 1.530(10) . ?
C52A H52C 0.9900 . ?
C52A H52D 0.9900 . ?
C66A C67A 1.444(16) . ?
C66A H66C 0.9900 . ?
C66A H66D 0.9900 . ?
C67A O8A 1.517(14) . ?
C67A H67C 0.9900 . ?
C67A H67D 0.9900 . ?
O8A C68A 1.497(14) . ?
C68A C69A 1.539(14) . ?
C68A H68C 0.9900 . ?
C68A H68D 0.9900 . ?
C69A O9A 1.468(14) . ?
C69A H69C 0.9900 . ?
C69A H69D 0.9900 . ?
O9A C74A 1.402(10) . ?
C70A C71A 1.3900 . ?
C70A C75A 1.3900 . ?
C71A C72A 1.3900 . ?
C71A H71A 0.9500 . ?
C72A C73A 1.3900 . ?
C72A H72A 0.9500 . ?
C73A C74A 1.3900 . ?
C73A H73A 0.9500 . ?
C74A C75A 1.3900 . ?
C75A H75A 0.9500 . ?
